data_2233531
loop_
_publ_author_name
'Mendoza, Angel'
'Mel\'endrez-Luevano, Ruth'
'Cabrera-Vivas, Blanca M.'
'Lozano-M\'arquez, Claudia D.'
'Carranza, Vladimir'

_publ_section_title
;
 (<i>E</i>)-1-Benzylidene-2,2-diphenylhydrazine
;
_journal_coeditor_code IS5046
_journal_issue 2
_journal_name_full 'Acta Crystallographica Section E'
_journal_page_first o434
_journal_paper_doi 10.1107/S1600536812000657
_journal_volume 68
_journal_year 2012
_chemical_formula_iupac 'C19 H16 N2'
_chemical_formula_moiety 'C19 H16 N2'
_chemical_formula_sum 'C19 H16 N2'
_chemical_formula_weight 272.34
_chemical_name_systematic
;
(<i>E</i>)-1-Benzylidene-2,2-diphenylhydrazine
;
_space_group_crystal_system triclinic
_space_group_IT_number 2
_space_group_name_Hall '-P 1'
_space_group_name_H-M_alt 'P -1'
_symmetry_space_group_name_Hall '-P 1'
_symmetry_space_group_name_H-M 'P -1'
_atom_sites_solution_hydrogens geom
_atom_sites_solution_primary direct
_atom_sites_solution_secondary difmap
_cell_angle_alpha 75.70(4)
_cell_angle_beta 85.40(2)
_cell_angle_gamma 63.403(15)
_cell_formula_units_Z 4
_cell_length_a 10.283(3)
_cell_length_b 10.558(3)
_cell_length_c 16.409(5)
_cell_measurement_reflns_used 41
_cell_measurement_temperature 298(2)
_cell_measurement_theta_max 12.57
_cell_measurement_theta_min 4.3
_cell_volume 1542.7(9)
_computing_cell_refinement 'XSCANS (Siemens, 1994)'
_computing_data_collection 'XSCANS (Siemens, 1994)'
_computing_data_reduction 'XSCANS (Siemens, 1994)'
_computing_molecular_graphics 'ORTEP-3  (Farrugia, 1997)'
_computing_publication_material 'WinGX (Farrugia, 1999)'
_computing_structure_refinement 'SHELXL97 (Sheldrick, 2008)'
_computing_structure_solution 'SIR2004 (Burla <i>et al.</i>, 2005)'
_diffrn_ambient_temperature 298(2)
_diffrn_measured_fraction_theta_full 0.984
_diffrn_measured_fraction_theta_max 0.984
_diffrn_measurement_device_type 'Siemens P4'
_diffrn_measurement_method '2\q/\w scans'
_diffrn_radiation_monochromator graphite
_diffrn_radiation_type MoK\a
_diffrn_radiation_wavelength 0.71073
_diffrn_reflns_av_R_equivalents 0.0888
_diffrn_reflns_limit_h_max 13
_diffrn_reflns_limit_h_min -1
_diffrn_reflns_limit_k_max 13
_diffrn_reflns_limit_k_min -12
_diffrn_reflns_limit_l_max 22
_diffrn_reflns_limit_l_min -22
_diffrn_reflns_number 9357
_diffrn_reflns_theta_full 28.99
_diffrn_reflns_theta_max 28.99
_diffrn_reflns_theta_min 2.22
_diffrn_standards_decay_% 1
_diffrn_standards_interval_count 97
_diffrn_standards_number 3
_exptl_absorpt_coefficient_mu 0.069
_exptl_absorpt_correction_T_max 0.97
_exptl_absorpt_correction_T_min 0.9244
_exptl_absorpt_correction_type psi-scan
_exptl_absorpt_process_details '(North <i>et al.</i>, 1968)'
_exptl_crystal_colour colorless
_exptl_crystal_density_diffrn 1.173
_exptl_crystal_density_method 'not measured'
_exptl_crystal_description prism
_exptl_crystal_F_000 576
_exptl_crystal_size_max 0.5
_exptl_crystal_size_mid 0.4
_exptl_crystal_size_min 0.2
_refine_diff_density_max 0.162
_refine_diff_density_min -0.209
_refine_ls_extinction_coef 0.019(3)
_refine_ls_extinction_method SHELXL
_refine_ls_goodness_of_fit_ref 1.023
_refine_ls_hydrogen_treatment constr
_refine_ls_matrix_type full
_refine_ls_number_parameters 380
_refine_ls_number_reflns 8060
_refine_ls_number_restraints 0
_refine_ls_restrained_S_all 1.023
_refine_ls_R_factor_all 0.0964
_refine_ls_R_factor_gt 0.0561
_refine_ls_shift/su_max 0
_refine_ls_shift/su_mean 0
_refine_ls_structure_factor_coef Fsqd
_refine_ls_weighting_details 'calc w=1/[\s^2^(Fo^2^)+(0.0803P)^2^+0.1084P] where P=(Fo^2^+2Fc^2^)/3'
_refine_ls_weighting_scheme calc
_refine_ls_wR_factor_ref 0.176
_reflns_number_gt 4867
_reflns_number_total 8060
_reflns_threshold_expression I>2\s(I)
_cod_data_source_file is5046.cif
_cod_data_source_block I
_cod_original_cell_volume 1542.6(8)
_cod_database_code 2233531
_cod_database_fobs_code 2233531

loop_
_space_group_symop_operation_xyz
'x, y, z'
'-x, -y, -z'

loop_
_atom_site_type_symbol
_atom_site_label
_atom_site_fract_x
_atom_site_fract_y
_atom_site_fract_z
_atom_site_U_iso_or_equiv
_atom_site_adp_type
_atom_site_calc_flag
_atom_site_refinement_flags
_atom_site_occupancy
N N4 0.66701(13) 0.13335(14) 0.09112(8) 0.0577(3) Uani d . 1
C C20 0.63112(16) 0.02550(15) 0.23094(9) 0.0553(3) Uani d . 1
C C14 0.75034(16) 0.49413(16) 0.28985(10) 0.0599(4) Uani d . 1
C C33 0.71087(16) 0.25152(16) -0.04454(9) 0.0555(3) Uani d . 1
N N3 0.57712(13) 0.09670(16) 0.14774(8) 0.0648(3) Uani d . 1
N N1 0.74949(16) 0.36007(14) 0.51727(8) 0.0670(4) Uani d . 1
N N2 0.75818(14) 0.36776(13) 0.43264(8) 0.0593(3) Uani d . 1
C C32 0.61652(16) 0.21588(16) 0.01844(9) 0.0579(4) Uani d . 1
H H32 0.5178 0.2539 0.0055 0.069 Uiso calc R 1
C C7 0.78137(16) 0.22139(17) 0.57040(10) 0.0582(4) Uani d . 1
C C13 0.74545(17) 0.48540(17) 0.38070(10) 0.0617(4) Uani d . 1
H H13 0.7331 0.5653 0.4004 0.074 Uiso calc R 1
C C1 0.73689(17) 0.47714(16) 0.55251(9) 0.0575(4) Uani d . 1
C C38 0.65030(19) 0.34881(17) -0.12140(10) 0.0653(4) Uani d . 1
H H38 0.5501 0.3916 -0.1313 0.078 Uiso calc R 1
C C25 0.54528(17) -0.01815(17) 0.28984(10) 0.0636(4) Uani d . 1
H H25 0.4526 0 0.2739 0.076 Uiso calc R 1
C C3 0.8446(2) 0.5908(2) 0.61514(11) 0.0714(4) Uani d . 1
H H3 0.927 0.5924 0.6335 0.086 Uiso calc R 1
C C31 0.32350(18) 0.27985(18) 0.13879(11) 0.0672(4) Uani d . 1
H H31 0.3513 0.3366 0.1618 0.081 Uiso calc R 1
C C27 0.38484(17) 0.06357(17) 0.09176(10) 0.0609(4) Uani d . 1
H H27 0.4541 -0.0258 0.0833 0.073 Uiso calc R 1
C C15 0.75028(19) 0.61704(19) 0.23438(11) 0.0735(5) Uani d . 1
H H15 0.746 0.6933 0.255 0.088 Uiso calc R 1
C C37 0.7370(2) 0.38223(18) -0.18280(10) 0.0704(4) Uani d . 1
H H37 0.6947 0.449 -0.2332 0.084 Uiso calc R 1
C C6 0.60157(18) 0.58601(19) 0.56083(11) 0.0682(4) Uani d . 1
H H6 0.5189 0.5855 0.542 0.082 Uiso calc R 1
C C5 0.58795(19) 0.69641(19) 0.59711(12) 0.0734(5) Uani d . 1
H H5 0.4962 0.7695 0.603 0.088 Uiso calc R 1
C C24 0.5964(2) -0.08800(19) 0.37158(11) 0.0759(5) Uani d . 1
H H24 0.5381 -0.117 0.4103 0.091 Uiso calc R 1
C C19 0.75539(19) 0.38216(19) 0.25709(11) 0.0695(4) Uani d . 1
H H19 0.7548 0.2993 0.2932 0.083 Uiso calc R 1
C C34 0.86116(18) 0.1890(2) -0.03245(11) 0.0704(4) Uani d . 1
H H34 0.9044 0.125 0.0185 0.085 Uiso calc R 1
C C2 0.85940(18) 0.48028(18) 0.57871(10) 0.0652(4) Uani d . 1
H H2 0.9514 0.4085 0.5719 0.078 Uiso calc R 1
C C16 0.7566(2) 0.6266(2) 0.14858(12) 0.0849(6) Uani d . 1
H H16 0.757 0.7091 0.1119 0.102 Uiso calc R 1
C C36 0.8848(2) 0.3178(2) -0.17017(11) 0.0780(5) Uani d . 1
H H36 0.9432 0.3393 -0.2121 0.094 Uiso calc R 1
C C21 0.76949(18) -0.00257(19) 0.25626(11) 0.0687(4) Uani d . 1
H H21 0.8288 0.0257 0.218 0.082 Uiso calc R 1
C C26 0.42597(15) 0.14762(16) 0.12623(9) 0.0544(3) Uani d . 1
C C12 0.8288(2) 0.09859(18) 0.53921(11) 0.0715(4) Uani d . 1
H H12 0.8359 0.1065 0.4815 0.086 Uiso calc R 1
C C17 0.76235(19) 0.5146(2) 0.11706(12) 0.0821(6) Uani d . 1
H H17 0.7669 0.5212 0.0594 0.099 Uiso calc R 1
C C8 0.7669(2) 0.2061(2) 0.65620(11) 0.0803(5) Uani d . 1
H H8 0.7307 0.2881 0.6783 0.096 Uiso calc R 1
C C4 0.7097(2) 0.69792(19) 0.62438(11) 0.0704(4) Uani d . 1
H H4 0.7007 0.7717 0.6491 0.084 Uiso calc R 1
C C29 0.13758(18) 0.2447(2) 0.08227(11) 0.0707(4) Uani d . 1
H H29 0.0405 0.2776 0.0672 0.085 Uiso calc R 1
C C28 0.24001(18) 0.11309(19) 0.06995(11) 0.0687(4) Uani d . 1
H H28 0.2121 0.0566 0.0468 0.082 Uiso calc R 1
C C30 0.17860(18) 0.32819(19) 0.11703(12) 0.0748(5) Uani d . 1
H H30 0.1089 0.4172 0.1259 0.09 Uiso calc R 1
C C18 0.7613(2) 0.3935(2) 0.17156(12) 0.0809(5) Uani d . 1
H H18 0.7646 0.318 0.1505 0.097 Uiso calc R 1
C C35 0.9464(2) 0.2210(2) -0.09511(12) 0.0847(6) Uani d . 1
H H35 1.0469 0.1766 -0.0866 0.102 Uiso calc R 1
C C9 0.8057(3) 0.0704(2) 0.70945(12) 0.0894(6) Uani d . 1
H H9 0.7979 0.0617 0.7672 0.107 Uiso calc R 1
C C11 0.8656(2) -0.0360(2) 0.59365(14) 0.0867(6) Uani d . 1
H H11 0.8983 -0.1181 0.5719 0.104 Uiso calc R 1
C C10 0.8554(2) -0.0514(2) 0.67862(13) 0.0843(6) Uani d . 1
H H10 0.8816 -0.1428 0.7147 0.101 Uiso calc R 1
C C22 0.8179(2) -0.0727(2) 0.33864(13) 0.0862(6) Uani d . 1
H H22 0.9104 -0.0914 0.3552 0.103 Uiso calc R 1
C C23 0.7331(2) -0.1152(2) 0.39642(12) 0.0864(6) Uani d . 1
H H23 0.7672 -0.162 0.4517 0.104 Uiso calc R 1

loop_
_atom_site_aniso_label
_atom_site_aniso_U_11
_atom_site_aniso_U_22
_atom_site_aniso_U_33
_atom_site_aniso_U_12
_atom_site_aniso_U_13
_atom_site_aniso_U_23
N4 0.0519(7) 0.0667(7) 0.0524(7) -0.0265(6) 0.0002(5) -0.0097(6)
C20 0.0544(8) 0.0515(8) 0.0517(8) -0.0179(6) -0.0030(6) -0.0077(6)
C14 0.0514(8) 0.0574(8) 0.0584(9) -0.0166(7) 0.0011(6) -0.0067(7)
C33 0.0595(9) 0.0565(8) 0.0510(8) -0.0257(7) -0.0009(6) -0.0126(6)
N3 0.0496(7) 0.0842(9) 0.0530(7) -0.0297(6) -0.0034(5) -0.0017(6)
N1 0.0903(10) 0.0572(7) 0.0514(7) -0.0310(7) -0.0002(6) -0.0116(6)
N2 0.0620(7) 0.0589(7) 0.0521(7) -0.0234(6) 0.0010(5) -0.0113(6)
C32 0.0521(8) 0.0631(9) 0.0534(8) -0.0224(7) -0.0034(6) -0.0095(7)
C7 0.0593(8) 0.0601(9) 0.0571(8) -0.0301(7) -0.0006(6) -0.0091(7)
C13 0.0643(9) 0.0572(9) 0.0596(9) -0.0240(7) 0.0009(7) -0.0124(7)
C1 0.0635(9) 0.0561(8) 0.0517(8) -0.0261(7) 0.0016(6) -0.0115(6)
C38 0.0677(10) 0.0621(9) 0.0566(9) -0.0222(8) -0.0035(7) -0.0090(7)
C25 0.0591(9) 0.0626(9) 0.0599(9) -0.0218(7) -0.0001(7) -0.0084(7)
C3 0.0724(11) 0.0759(11) 0.0749(11) -0.0423(9) -0.0052(8) -0.0122(9)
C31 0.0669(10) 0.0660(10) 0.0701(10) -0.0274(8) -0.0015(8) -0.0211(8)
C27 0.0580(9) 0.0611(9) 0.0576(9) -0.0205(7) 0.0024(7) -0.0153(7)
C15 0.0702(10) 0.0670(10) 0.0708(11) -0.0260(8) 0.0032(8) -0.0037(8)
C37 0.0917(13) 0.0649(10) 0.0504(9) -0.0339(9) 0.0007(8) -0.0076(7)
C6 0.0591(9) 0.0722(10) 0.0738(10) -0.0273(8) -0.0021(8) -0.0203(8)
C5 0.0656(10) 0.0679(10) 0.0817(12) -0.0226(8) 0.0110(8) -0.0257(9)
C24 0.0823(12) 0.0702(10) 0.0585(10) -0.0261(9) 0.0047(8) -0.0026(8)
C19 0.0743(11) 0.0676(10) 0.0586(9) -0.0260(8) -0.0003(8) -0.0112(8)
C34 0.0635(10) 0.0920(12) 0.0564(9) -0.0396(9) -0.0037(7) -0.0069(8)
C2 0.0569(9) 0.0624(9) 0.0690(10) -0.0230(7) 0.0023(7) -0.0100(7)
C16 0.0705(11) 0.0873(13) 0.0689(11) -0.0267(10) 0.0016(9) 0.0129(10)
C36 0.0918(13) 0.1001(13) 0.0590(10) -0.0592(11) 0.0123(9) -0.0182(9)
C21 0.0595(9) 0.0724(10) 0.0663(10) -0.0281(8) -0.0115(7) -0.0008(8)
C26 0.0475(7) 0.0624(8) 0.0484(7) -0.0225(6) 0.0000(6) -0.0077(6)
C12 0.0849(12) 0.0635(10) 0.0661(10) -0.0344(9) 0.0062(8) -0.0133(8)
C17 0.0622(10) 0.1023(15) 0.0548(10) -0.0176(10) -0.0015(7) -0.0085(10)
C8 0.1113(15) 0.0789(12) 0.0610(10) -0.0526(11) 0.0066(9) -0.0146(9)
C4 0.0890(12) 0.0679(10) 0.0635(10) -0.0412(9) 0.0080(8) -0.0203(8)
C29 0.0521(9) 0.0836(11) 0.0682(10) -0.0246(8) -0.0039(7) -0.0132(9)
C28 0.0672(10) 0.0787(11) 0.0669(10) -0.0358(9) -0.0051(8) -0.0193(8)
C30 0.0588(10) 0.0677(10) 0.0801(12) -0.0104(8) 0.0022(8) -0.0215(9)
C18 0.0795(12) 0.0866(12) 0.0641(11) -0.0241(10) -0.0019(9) -0.0201(9)
C35 0.0685(11) 0.1229(16) 0.0691(11) -0.0526(11) 0.0020(9) -0.0135(11)
C9 0.1234(17) 0.1000(15) 0.0604(10) -0.0717(14) -0.0005(10) -0.0010(10)
C11 0.1050(15) 0.0634(11) 0.0913(15) -0.0409(10) 0.0075(11) -0.0116(10)
C10 0.0920(13) 0.0766(12) 0.0842(13) -0.0506(11) -0.0073(10) 0.0103(10)
C22 0.0771(12) 0.0893(13) 0.0755(12) -0.0306(10) -0.0280(10) 0.0063(10)
C23 0.0938(14) 0.0823(12) 0.0595(10) -0.0260(11) -0.0161(10) 0.0041(9)

loop_
_atom_type_symbol
_atom_type_description
_atom_type_scat_dispersion_real
_atom_type_scat_dispersion_imag
_atom_type_scat_source
C C 0.0033 0.0016 'International Tables Vol C Tables 4.2.6.8 and 6.1.1.4'
H H 0 0 'International Tables Vol C Tables 4.2.6.8 and 6.1.1.4'
N N 0.0061 0.0033 'International Tables Vol C Tables 4.2.6.8 and 6.1.1.4'

loop_
_geom_angle_atom_site_label_1
_geom_angle_atom_site_label_2
_geom_angle_atom_site_label_3
_geom_angle
C32 N4 N3 119.93(13)
C25 C20 C21 118.74(15)
C25 C20 N3 119.73(14)
C21 C20 N3 121.53(14)
C15 C14 C19 118.52(16)
C15 C14 C13 119.47(16)
C19 C14 C13 122.00(14)
C34 C33 C38 117.84(14)
C34 C33 C32 122.66(14)
C38 C33 C32 119.48(14)
N4 N3 C20 117.82(12)
N4 N3 C26 120.99(12)
C20 N3 C26 120.60(12)
N2 N1 C7 116.32(13)
N2 N1 C1 122.62(12)
C7 N1 C1 120.01(13)
C13 N2 N1 120.28(14)
N4 C32 C33 121.20(14)
N4 C32 H32 119.4
C33 C32 H32 119.4
C12 C7 C8 118.27(15)
C12 C7 N1 121.85(15)
C8 C7 N1 119.87(15)
N2 C13 C14 119.90(15)
N2 C13 H13 120.1
C14 C13 H13 120.1
C6 C1 C2 119.68(15)
C6 C1 N1 119.74(14)
C2 C1 N1 120.58(14)
C37 C38 C33 120.81(16)
C37 C38 H38 119.6
C33 C38 H38 119.6
C24 C25 C20 120.52(16)
C24 C25 H25 119.7
C20 C25 H25 119.7
C4 C3 C2 120.54(16)
C4 C3 H3 119.7
C2 C3 H3 119.7
C26 C31 C30 119.71(16)
C26 C31 H31 120.1
C30 C31 H31 120.1
C26 C27 C28 119.67(15)
C26 C27 H27 120.2
C28 C27 H27 120.2
C16 C15 C14 120.34(19)
C16 C15 H15 119.8
C14 C15 H15 119.8
C36 C37 C38 120.43(16)
C36 C37 H37 119.8
C38 C37 H37 119.8
C1 C6 C5 120.22(16)
C1 C6 H6 119.9
C5 C6 H6 119.9
C4 C5 C6 119.97(16)
C4 C5 H5 120
C6 C5 H5 120
C23 C24 C25 120.58(17)
C23 C24 H24 119.7
C25 C24 H24 119.7
C18 C19 C14 120.44(17)
C18 C19 H19 119.8
C14 C19 H19 119.8
C35 C34 C33 120.61(16)
C35 C34 H34 119.7
C33 C34 H34 119.7
C1 C2 C3 119.64(15)
C1 C2 H2 120.2
C3 C2 H2 120.2
C17 C16 C15 120.51(18)
C17 C16 H16 119.7
C15 C16 H16 119.7
C37 C36 C35 119.54(17)
C37 C36 H36 120.2
C35 C36 H36 120.2
C22 C21 C20 119.51(16)
C22 C21 H21 120.2
C20 C21 H21 120.2
C31 C26 C27 120.16(14)
C31 C26 N3 120.32(14)
C27 C26 N3 119.52(14)
C7 C12 C11 120.01(17)
C7 C12 H12 120
C11 C12 H12 120
C18 C17 C16 119.36(18)
C18 C17 H17 120.3
C16 C17 H17 120.3
C9 C8 C7 120.65(18)
C9 C8 H8 119.7
C7 C8 H8 119.7
C3 C4 C5 119.94(16)
C3 C4 H4 120
C5 C4 H4 120
C28 C29 C30 119.89(16)
C28 C29 H29 120.1
C30 C29 H29 120.1
C29 C28 C27 120.42(16)
C29 C28 H28 119.8
C27 C28 H28 119.8
C29 C30 C31 120.15(16)
C29 C30 H30 119.9
C31 C30 H30 119.9
C17 C18 C19 120.8(2)
C17 C18 H18 119.6
C19 C18 H18 119.6
C36 C35 C34 120.75(18)
C36 C35 H35 119.6
C34 C35 H35 119.6
C10 C9 C8 120.96(19)
C10 C9 H9 119.5
C8 C9 H9 119.5
C10 C11 C12 121.58(19)
C10 C11 H11 119.2
C12 C11 H11 119.2
C11 C10 C9 118.46(17)
C11 C10 H10 120.8
C9 C10 H10 120.8
C23 C22 C21 121.57(18)
C23 C22 H22 119.2
C21 C22 H22 119.2
C22 C23 C24 119.07(17)
C22 C23 H23 120.5
C24 C23 H23 120.5

loop_
_geom_bond_atom_site_label_1
_geom_bond_atom_site_label_2
_geom_bond_distance
N4 C32 1.278(2)
N4 N3 1.3681(18)
C20 C25 1.390(2)
C20 C21 1.393(2)
C20 N3 1.406(2)
C14 C15 1.389(2)
C14 C19 1.394(2)
C14 C13 1.469(2)
C33 C34 1.391(2)
C33 C38 1.395(2)
C33 C32 1.458(2)
N3 C26 1.4406(19)
N1 N2 1.3689(18)
N1 C7 1.413(2)
N1 C1 1.441(2)
N2 C13 1.279(2)
C32 H32 0.93
C7 C12 1.379(2)
C7 C8 1.380(2)
C13 H13 0.93
C1 C6 1.375(2)
C1 C2 1.380(2)
C38 C37 1.377(2)
C38 H38 0.93
C25 C24 1.377(2)
C25 H25 0.93
C3 C4 1.368(3)
C3 C2 1.384(2)
C3 H3 0.93
C31 C26 1.376(2)
C31 C30 1.386(2)
C31 H31 0.93
C27 C26 1.382(2)
C27 C28 1.384(2)
C27 H27 0.93
C15 C16 1.385(3)
C15 H15 0.93
C37 C36 1.368(3)
C37 H37 0.93
C6 C5 1.384(2)
C6 H6 0.93
C5 C4 1.371(3)
C5 H5 0.93
C24 C23 1.377(3)
C24 H24 0.93
C19 C18 1.377(2)
C19 H19 0.93
C34 C35 1.374(2)
C34 H34 0.93
C2 H2 0.93
C16 C17 1.380(3)
C16 H16 0.93
C36 C35 1.373(3)
C36 H36 0.93
C21 C22 1.381(2)
C21 H21 0.93
C12 C11 1.380(3)
C12 H12 0.93
C17 C18 1.372(3)
C17 H17 0.93
C8 C9 1.379(3)
C8 H8 0.93
C4 H4 0.93
C29 C28 1.369(2)
C29 C30 1.379(3)
C29 H29 0.93
C28 H28 0.93
C30 H30 0.93
C18 H18 0.93
C35 H35 0.93
C9 C10 1.365(3)
C9 H9 0.93
C11 C10 1.364(3)
C11 H11 0.93
C10 H10 0.93
C22 C23 1.368(3)
C22 H22 0.93
C23 H23 0.93

loop_
_geom_hbond_atom_site_label_D
_geom_hbond_atom_site_label_H
_geom_hbond_atom_site_label_A
_geom_hbond_site_symmetry_A
_geom_hbond_distance_DH
_geom_hbond_distance_HA
_geom_hbond_distance_DA
_geom_hbond_angle_DHA
C15 H15 Cg4 2_656 0.93 2.93 3.851(2) 171
C22 H22 Cg2 1_645 0.93 2.88 3.788(3) 166
C37 H37 Cg1 2_665 0.93 2.99 3.828(2) 150

loop_
_geom_torsion_atom_site_label_1
_geom_torsion_atom_site_label_2
_geom_torsion_atom_site_label_3
_geom_torsion_atom_site_label_4
_geom_torsion
C32 N4 N3 C20 -170.05(14)
C32 N4 N3 C26 1.2(2)
C25 C20 N3 N4 -177.82(13)
C21 C20 N3 N4 2.3(2)
C25 C20 N3 C26 10.9(2)
C21 C20 N3 C26 -168.98(15)
C7 N1 N2 C13 -172.96(14)
C1 N1 N2 C13 -4.7(2)
N3 N4 C32 C33 -177.21(13)
C34 C33 C32 N4 5.7(2)
C38 C33 C32 N4 -176.26(14)
N2 N1 C7 C12 4.5(2)
C1 N1 C7 C12 -164.03(15)
N2 N1 C7 C8 -176.26(15)
C1 N1 C7 C8 15.2(2)
N1 N2 C13 C14 -178.09(13)
C15 C14 C13 N2 -173.94(15)
C19 C14 C13 N2 5.9(2)
N2 N1 C1 C6 88.2(2)
C7 N1 C1 C6 -103.97(18)
N2 N1 C1 C2 -92.37(19)
C7 N1 C1 C2 75.4(2)
C34 C33 C38 C37 -0.5(2)
C32 C33 C38 C37 -178.62(14)
C21 C20 C25 C24 -0.1(2)
N3 C20 C25 C24 180.00(14)
C19 C14 C15 C16 -0.6(2)
C13 C14 C15 C16 179.23(15)
C33 C38 C37 C36 1.5(3)
C2 C1 C6 C5 -1.5(3)
N1 C1 C6 C5 177.89(15)
C1 C6 C5 C4 0.4(3)
C20 C25 C24 C23 0.3(3)
C15 C14 C19 C18 0.5(2)
C13 C14 C19 C18 -179.39(16)
C38 C33 C34 C35 -1.0(3)
C32 C33 C34 C35 177.06(16)
C6 C1 C2 C3 1.7(2)
N1 C1 C2 C3 -177.69(14)
C4 C3 C2 C1 -0.8(3)
C14 C15 C16 C17 0.3(3)
C38 C37 C36 C35 -1.1(3)
C25 C20 C21 C22 0.0(3)
N3 C20 C21 C22 179.94(17)
C30 C31 C26 C27 0.3(2)
C30 C31 C26 N3 179.36(15)
C28 C27 C26 C31 0.0(2)
C28 C27 C26 N3 -179.11(14)
N4 N3 C26 C31 -87.86(19)
C20 N3 C26 C31 83.1(2)
N4 N3 C26 C27 91.25(19)
C20 N3 C26 C27 -97.77(18)
C8 C7 C12 C11 -2.4(3)
N1 C7 C12 C11 176.78(17)
C15 C16 C17 C18 0.2(3)
C12 C7 C8 C9 3.1(3)
N1 C7 C8 C9 -176.16(17)
C2 C3 C4 C5 -0.3(3)
C6 C5 C4 C3 0.5(3)
C30 C29 C28 C27 -0.3(3)
C26 C27 C28 C29 0.0(3)
C28 C29 C30 C31 0.6(3)
C26 C31 C30 C29 -0.6(3)
C16 C17 C18 C19 -0.4(3)
C14 C19 C18 C17 0.0(3)
C37 C36 C35 C34 -0.4(3)
C33 C34 C35 C36 1.5(3)
C7 C8 C9 C10 -1.8(3)
C7 C12 C11 C10 0.6(3)
C12 C11 C10 C9 0.7(3)
C8 C9 C10 C11 -0.1(3)
C20 C21 C22 C23 -0.1(3)
C21 C22 C23 C24 0.3(3)
C25 C24 C23 C22 -0.4(3)
